data_2104518
loop_
_publ_author_name
'Marsh, Richard E.'

_publ_section_title
;
 Space groups <i>P</i>1 and <i>Cc</i>: how are they doing?
;
_journal_coeditor_code BK5088
_journal_issue 6
_journal_name_full 'Acta Crystallographica Section B'
_journal_page_first 782
_journal_page_last 783
_journal_paper_doi 10.1107/S0108768109046448
_journal_volume 65
_journal_year 2009
_chemical_formula_moiety 'C42 H46 Co2 N14 O12', '2(H2 O)'
_chemical_formula_sum 'C42 H50 Co2 N14 O14'
_chemical_formula_weight 1092.81
_chemical_name_systematic
;
(mu(2)-3,6,14,17-tetrakis(2-Pyridylmethyl)-3,6,14,17,23,24-hexaazatricyclo-
[17.3.1.1](8,12)tetracosane)-tetrakis(nitrato)-di-cobalt(ii) dihydrate
;
_space_group_IT_number 15
_symmetry_cell_setting monoclinic
_symmetry_space_group_name_Hall '-C 2yc'
_symmetry_space_group_name_H-M 'C 1 2/c 1'
_cell_angle_alpha 90.00
_cell_angle_beta 100.506(2)
_cell_angle_gamma 90.00
_cell_formula_units_Z 4
_cell_length_a 30.274(3)
_cell_length_b 8.7941(7)
_cell_length_c 18.1442(15)
_cell_measurement_temperature 293(2)
_cell_volume 4749.6(7)
_diffrn_radiation_type MoK\a
_diffrn_radiation_wavelength 0.71073
_exptl_crystal_colour brown
_exptl_crystal_density_diffrn 1.526
_exptl_crystal_description prism
_exptl_crystal_F_000 2248
_cod_data_source_file bk5088.cif
_cod_data_source_block GEFYEW
_cod_depositor_comments
;
The following automatic conversions were performed:
'_symmetry_cell_setting' value 'Monoclinic' changed to 'monoclinic'
according to '/home/saulius/struct/CIF-dictionaries/cif_core.dic'
dictionary named 'cif_core.dic' version 2.4.1 from 2010-06-29.

Automatic conversion script
Id: cif_fix_enum 1527 2010-12-29 10:47:43Z saulius 

The following automatic conversions were performed:

'_symmetry_cell_setting' value 'Monoclinic' changed to 'monoclinic'
according to /home/saulius/struct/CIF-dictionaries/cif_core.dic
dictionary named 'cif_core.dic' version 2.4.1 from 2010-06-29.

Automatic conversion script
Id: cif_fix_values 1715 2011-07-08 13:25:40Z adriana 
;
_cod_original_sg_symbol_H-M C2/c
_cod_database_code 2104518

loop_
_symmetry_equiv_pos_as_xyz
'x, y, z'
'-x, y, 1/2-z'
'x+1/2, y+1/2, z'
'1/2-x, 1/2+y, 1/2-z'
'-x, -y, -z'
'x, -y, z-1/2'
'1/2-x, 1/2-y, -z'
'x+1/2, -y+1/2, z-1/2'

loop_
_atom_site_label
_atom_site_type_symbol
_atom_site_fract_x
_atom_site_fract_y
_atom_site_fract_z
_atom_site_occupancy
_atom_site_attached_hydrogens
Co1 Co 0.14654 0.3349 0.38568 1 0
O1 O 0.2132 0.4094 0.4154 1 0
O2 O 0.2067 0.4816 0.3018 1 0
O3 O 0.2694 0.5186 0.3796 1 0
O4 O 0.1202 0.5484 0.3607 1 0
O5 O 0.1534 0.6642 0.4582 1 0
O6 O 0.1138 0.7896 0.3676 1 0
O7 O 0.0 -0.273 0.25 1 2
O8 O 0.009 -0.143 0.172 0.5 2
N1 N -0.0315 0.3750 0.3576 1 0
N2 N 0.0734 0.2646 0.3914 1 0
N3 N 0.1225 0.2521 0.2692 1 0
N4 N 0.1456 0.2802 0.5017 1 0
N5 N 0.1798 0.1188 0.3782 1 0
N6 N 0.2301 0.4718 0.3643 1 0
N7 N 0.1293 0.6696 0.3942 1 0
C1 C -0.0752 0.3430 0.3550 1 0
C2 C -0.0902 0.2826 0.4163 1 0
H1 H -0.1206 0.2632 0.4140 1 0
C3 C -0.0596 0.2512 0.4817 1 0
H2 H -0.0692 0.2085 0.5230 1 0
C4 C -0.0150 0.2848 0.4836 1 0
H3 H 0.0062 0.2662 0.5266 1 0
C5 C -0.0022 0.3462 0.4212 1 0
C6 C 0.0460 0.3879 0.4176 1 0
H4 H 0.0608 0.4201 0.4669 1 0
H5 H 0.0458 0.4740 0.3842 1 0
C7 C 0.0520 0.2080 0.3161 1 0
H6 H 0.0366 0.2909 0.2870 1 0
H7 H 0.0300 0.1309 0.3217 1 0
C8 C 0.0862 0.1420 0.2754 1 0
H8 H 0.0992 0.0519 0.3016 1 0
H9 H 0.0715 0.1114 0.2255 1 0
C9 C 0.1066 0.3813 0.2174 1 0
H10 H 0.1327 0.4313 0.2050 1 0
H11 H 0.0916 0.4537 0.2444 1 0
C10 C 0.0820 0.1402 0.4475 1 0
H12 H 0.0962 0.0549 0.4271 1 0
H13 H 0.0540 0.1058 0.4600 1 0
C11 C 0.1122 0.2000 0.5162 1 0
C12 C 0.1069 0.1702 0.5883 1 0
H14 H 0.0837 0.1073 0.5967 1 0
C13 C 0.1357 0.2328 0.6486 1 0
H15 H 0.1320 0.2148 0.6976 1 0
C14 C 0.1698 0.3226 0.6332 1 0
H16 H 0.1900 0.3670 0.6720 1 0
C15 C 0.1738 0.3470 0.5612 1 0
H17 H 0.1976 0.4064 0.5522 1 0
C16 C 0.1606 0.1704 0.2470 1 0
H18 H 0.1814 0.2436 0.2324 1 0
H19 H 0.1497 0.1069 0.2039 1 0
C17 C 0.1846 0.0748 0.3086 1 0
C18 C 0.2104 -0.0450 0.2950 1 0
H20 H 0.2124 -0.0728 0.2464 1 0
C19 C 0.2329 -0.1232 0.3548 1 0
H21 H 0.2510 -0.2053 0.3476 1 0
C20 C 0.2289 -0.0807 0.4275 1 0
H22 H 0.2441 -0.1327 0.4690 1 0
C21 C 0.2018 0.0415 0.4360 1 0
H23 H 0.1990 0.0710 0.4840 1 0

loop_
_geom_angle_atom_site_label_1
_geom_angle_atom_site_label_2
_geom_angle_atom_site_label_3
_geom_angle
_geom_angle_site_symmetry_1
_geom_angle_site_symmetry_2
_geom_angle_site_symmetry_3
_geom_angle_publ_flag
O1 Co1 O4 95.03 . . . yes
O1 Co1 N2 162.51 . . . yes
O1 Co1 N3 118.60 . . . yes
O1 Co1 N4 90.12 . . . yes
O1 Co1 N5 81.59 . . . yes
O4 Co1 N2 85.31 . . . yes
O4 Co1 N3 92.45 . . . yes
O4 Co1 N4 110.10 . . . yes
O4 Co1 N5 162.25 . . . yes
N2 Co1 N3 78.81 . . . yes
N2 Co1 N4 73.46 . . . yes
N2 Co1 N5 103.14 . . . yes
N3 Co1 N4 142.17 . . . yes
N3 Co1 N5 74.28 . . . yes
N4 Co1 N5 87.40 . . . yes
Co1 O1 N6 116.53 . . . yes
Co1 O4 N7 129.59 . . . yes
C1 N1 C5 118.77 . . . yes
Co1 N2 C6 114.24 . . . yes
Co1 N2 C7 107.92 . . . yes
Co1 N2 C10 100.23 . . . yes
C6 N2 C7 111.16 . . . yes
C6 N2 C10 110.77 . . . yes
C7 N2 C10 112.08 . . . yes
Co1 N3 C8 105.04 . . . yes
Co1 N3 C9 111.07 . . . yes
Co1 N3 C16 106.35 . . . yes
C8 N3 C9 112.64 . . . yes
C8 N3 C16 109.23 . . . yes
C9 N3 C16 112.08 . . . yes
Co1 N4 C11 117.81 . . . yes
Co1 N4 C15 123.39 . . . yes
C11 N4 C15 117.80 . . . yes
Co1 N5 C17 116.06 . . . yes
Co1 N5 C21 125.00 . . . yes
C17 N5 C21 117.93 . . . yes
O1 N6 O2 117.81 . . . yes
O1 N6 O3 118.67 . . . yes
O2 N6 O3 123.52 . . . yes
O4 N7 O5 117.61 . . . yes
O4 N7 O6 121.21 . . . yes
O5 N7 O6 121.09 . . . yes
N1 C1 C2 121.18 . . . yes
N1 C1 C9 116.25 . . 2_555 yes
C2 C1 C9 122.54 . . 2_555 no
C1 C2 C3 119.77 . . . no
C2 C3 C4 118.40 . . . no
C3 C4 C5 119.15 . . . no
N1 C5 C4 122.72 . . . yes
N1 C5 C6 113.98 . . . yes
C4 C5 C6 123.29 . . . no
N2 C6 C5 115.61 . . . yes
N2 C7 C8 111.04 . . . yes
N3 C8 C7 111.92 . . . yes
N3 C9 C1 117.10 . . 2_555 yes
N2 C10 C11 108.39 . . . yes
N4 C11 C10 113.65 . . . yes
N4 C11 C12 121.85 . . . yes
C10 C11 C12 124.46 . . . no
C11 C12 C13 120.79 . . . no
C12 C13 C14 117.29 . . . no
C13 C14 C15 119.54 . . . no
N4 C15 C14 122.50 . . . yes
N3 C16 C17 111.79 . . . yes
N5 C17 C16 114.89 . . . yes
N5 C17 C18 123.60 . . . yes
C16 C17 C18 121.48 . . . no
C17 C18 C19 117.91 . . . no
C18 C19 C20 120.10 . . . no
C19 C20 C21 118.05 . . . no
N5 C21 C20 122.41 . . . yes

loop_
_geom_bond_atom_site_label_1
_geom_bond_atom_site_label_2
_geom_bond_distance
_geom_bond_site_symmetry_1
_geom_bond_site_symmetry_2
_geom_bond_publ_flag
Co1 O1 2.0966 . . yes
Co1 O4 2.0578 . . yes
Co1 N2 2.3194 . . yes
Co1 N3 2.2284 . . yes
Co1 N4 2.1646 . . yes
Co1 N5 2.1665 . . yes
O1 N6 1.2631 . . yes
O2 N6 1.2257 . . yes
O3 N6 1.2416 . . yes
O4 N7 1.2330 . . yes
O5 N7 1.2546 . . yes
O6 N7 1.2183 . . yes
N1 C1 1.3450 . . yes
N1 C5 1.3451 . . yes
N2 C6 1.4945 . . yes
N2 C7 1.4871 . . yes
N2 C10 1.4846 . . yes
N3 C8 1.4842 . . yes
N3 C9 1.4970 . . yes
N3 C16 1.4759 . . yes
N4 C11 1.2985 . . yes
N4 C15 1.3796 . . yes
N5 C17 1.3537 . . yes
N5 C21 1.3232 . . yes
C1 C2 1.3819 . . no
C1 C9 1.5124 . 2_555 no
C2 C3 1.3934 . . no
C3 C4 1.3765 . . no
C4 C5 1.3724 . . no
C5 C6 1.5175 . . no
C7 C8 1.4943 . . no
C10 C11 1.5002 . . no
C11 C12 1.3720 . . no
C12 C13 1.3829 . . no
C13 C14 1.3684 . . no
C14 C15 1.3509 . . no
C16 C17 1.4791 . . no
C17 C18 1.3606 . . no
C18 C19 1.3582 . . no
C19 C20 1.3973 . . no
C20 C21 1.3776 . . no
C2 H1 0.9300 . . no
C3 H2 0.9300 . . no
C4 H3 0.9300 . . no
C6 H4 0.9700 . . no
C6 H5 0.9700 . . no
C7 H6 0.9700 . . no
C7 H7 0.9700 . . no
C8 H8 0.9700 . . no
C8 H9 0.9700 . . no
C9 H10 0.9700 . . no
C9 H11 0.9700 . . no
C10 H12 0.9700 . . no
C10 H13 0.9700 . . no
C12 H14 0.9300 . . no
C13 H15 0.9300 . . no
C14 H16 0.9300 . . no
C15 H17 0.9300 . . no
C16 H18 0.9700 . . no
C16 H19 0.9700 . . no
C18 H20 0.9300 . . no
C19 H21 0.9300 . . no
C20 H22 0.9300 . . no
C21 H23 0.9300 . . no
